data_7025920
loop_
_publ_author_name
'Langley, Stuart K.'
'Chilton, Nicholas F.'
'Massi, Massimiliano'
'Moubaraki, Boujemaa'
'Berry, Kevin J.'
'Murray, Keith S.'

_publ_section_title
;
 Synthesis and characterization of homo- and heterovalent tetra- hexa-
 hepta- and decanuclear manganese clusters using pyridyl functionalized
 beta-diketone, carboxylate and triethanolamine ligands.
;
_journal_issue 31
_journal_name_full 'Dalton transactions (Cambridge, England : 2003)'
_journal_page_first 7236
_journal_page_last 7249
_journal_paper_doi 10.1039/c0dt00054j
_journal_volume 39
_journal_year 2010
_chemical_formula_moiety
;
C104 H72 Mn6 N16 O16, 4(B2 F8)
;
_chemical_formula_sum 'C104 H72 B4 F16 Mn6 N16 O16'
_chemical_formula_weight 2478.66
_chemical_name_systematic
;
?
;
_space_group_IT_number 80
_symmetry_cell_setting tetragonal
_symmetry_space_group_name_Hall 'I 4bw'
_symmetry_space_group_name_H-M 'I 41'
_atom_sites_solution_hydrogens geom
_atom_sites_solution_primary direct
_atom_sites_solution_secondary difmap
_cell_angle_alpha 90.00
_cell_angle_beta 90.00
_cell_angle_gamma 90.00
_cell_formula_units_Z 4
_cell_length_a 29.3102(4)
_cell_length_b 29.3102(4)
_cell_length_c 15.2712(6)
_cell_measurement_reflns_used 9930
_cell_measurement_temperature 123(2)
_cell_measurement_theta_max 30.54
_cell_measurement_theta_min 2.47
_cell_volume 13119.3(6)
_computing_cell_refinement 'Bruker Apex2 V2.0'
_computing_data_collection 'Bruker Apex2 V2.0'
_computing_data_reduction 'Bruker Apex2 V2.0'
_computing_molecular_graphics X-SEED
_computing_publication_material 'XCIF V6.12 (BrukerAXS, 2001).'
_computing_structure_refinement 'SHELXL-97 (Sheldrick, 1997)'
_computing_structure_solution 'SHELXS-97 (Sheldrick, 1990)'
_diffrn_ambient_temperature 123(2)
_diffrn_measured_fraction_theta_full 1.000
_diffrn_measured_fraction_theta_max 1.000
_diffrn_measurement_device_type 'APEX X8'
_diffrn_measurement_method 'scans in phi and omega'
_diffrn_radiation_monochromator graphite
_diffrn_radiation_source 'fine-focus sealed tube'
_diffrn_radiation_type MoK\a
_diffrn_radiation_wavelength 0.71073
_diffrn_reflns_av_R_equivalents 0.0691
_diffrn_reflns_av_sigmaI/netI 0.0754
_diffrn_reflns_limit_h_max 36
_diffrn_reflns_limit_h_min -36
_diffrn_reflns_limit_k_max 36
_diffrn_reflns_limit_k_min -36
_diffrn_reflns_limit_l_max 19
_diffrn_reflns_limit_l_min -19
_diffrn_reflns_number 47271
_diffrn_reflns_theta_full 26.36
_diffrn_reflns_theta_max 26.36
_diffrn_reflns_theta_min 0.98
_diffrn_standards_decay_% 0
_diffrn_standards_interval_count 0
_diffrn_standards_interval_time 0
_diffrn_standards_number 0
_exptl_absorpt_coefficient_mu 0.642
_exptl_absorpt_correction_T_max 0.774
_exptl_absorpt_correction_T_min 0.687
_exptl_absorpt_correction_type multi-scan
_exptl_absorpt_process_details SADABS
_exptl_crystal_colour block
_exptl_crystal_density_diffrn 1.255
_exptl_crystal_density_method 'not measured'
_exptl_crystal_description yellow
_exptl_crystal_F_000 5000
_exptl_crystal_size_max 0.6
_exptl_crystal_size_mid 0.6
_exptl_crystal_size_min 0.4
_platon_squeeze_details
;
;
_refine_diff_density_max 0.931
_refine_diff_density_min -0.939
_refine_diff_density_rms 0.144
_refine_ls_abs_structure_details 'Flack H D (1983), Acta Cryst. A39, 876-881'
_refine_ls_abs_structure_Flack 0.49(3)
_refine_ls_extinction_method none
_refine_ls_goodness_of_fit_ref 0.965
_refine_ls_hydrogen_treatment constr
_refine_ls_matrix_type full
_refine_ls_number_parameters 652
_refine_ls_number_reflns 13420
_refine_ls_number_restraints 33
_refine_ls_restrained_S_all 0.970
_refine_ls_R_factor_all 0.1082
_refine_ls_R_factor_gt 0.0852
_refine_ls_shift/su_max 0.002
_refine_ls_shift/su_mean 0.000
_refine_ls_structure_factor_coef Fsqd
_refine_ls_weighting_details 'calc w=1/[\s^2^(Fo^2^)+(0.1797P)^2^+0.0000P] where P=(Fo^2^+2Fc^2^)/3'
_refine_ls_weighting_scheme calc
_refine_ls_wR_factor_gt 0.2254
_refine_ls_wR_factor_ref 0.2451
_reflns_number_gt 9593
_reflns_number_total 13420
_reflns_threshold_expression >2sigma(I)
_cod_data_source_file c0dt00054j.txt
_cod_data_source_block 2
_cod_original_sg_symbol_H-M I41
_cod_database_code 7025920

loop_
_symmetry_equiv_pos_as_xyz
'x, y, z'
'-y, x+1/2, z+1/4'
'-x, -y, z'
'y, -x+1/2, z+1/4'
'x+1/2, y+1/2, z+1/2'
'-y+1/2, x+1, z+3/4'
'-x+1/2, -y+1/2, z+1/2'
'y+1/2, -x+1, z+3/4'

loop_
_atom_site_label
_atom_site_type_symbol
_atom_site_fract_x
_atom_site_fract_y
_atom_site_fract_z
_atom_site_U_iso_or_equiv
_atom_site_adp_type
_atom_site_occupancy
_atom_site_symmetry_multiplicity
_atom_site_calc_flag
_atom_site_refinement_flags
_atom_site_disorder_assembly
_atom_site_disorder_group
Mn1 Mn 1.08153(3) 0.52679(3) 0.00759(6) 0.0295(3) Uani 1 1 d . . .
Mn2 Mn 0.97122(3) 0.58004(3) 0.05070(6) 0.0255(2) Uani 1 1 d . . .
Mn3 Mn 0.85370(3) 0.57256(3) 0.02602(7) 0.0260(2) Uani 1 1 d . . .
F1S F 0.7095(3) 0.8698(3) 0.0168(8) 0.136(4) Uani 1 1 d D A 3
F2S F 0.7392(4) 0.9387(3) 0.0453(10) 0.166(5) Uani 1 1 d D A 3
F3S F 0.7685(4) 0.8948(4) -0.0502(7) 0.142(4) Uani 1 1 d D A 3
F4S F 0.7735(4) 0.8781(4) 0.0826(9) 0.168(5) Uani 1 1 d D A 3
F5S F 0.5576(5) 0.8068(5) 0.0388(12) 0.200 Uiso 1 1 d D B 2
F6S F 0.5956(5) 0.8676(5) 0.0361(12) 0.200 Uiso 1 1 d D . .
F7S F 0.6172(6) 0.8031(6) 0.0969(12) 0.200 Uiso 1 1 d D . .
F8S F 0.6257(5) 0.8090(5) -0.0386(11) 0.200 Uiso 1 1 d D . .
O1 O 1.15155(15) 0.50312(15) 0.0163(4) 0.0336(10) Uani 1 1 d . . .
O2 O 1.1111(2) 0.58513(18) 0.0670(5) 0.0601(18) Uani 1 1 d . . .
O3 O 1.02698(17) 0.54312(18) 0.1104(3) 0.0368(11) Uani 1 1 d . . .
O4 O 1.01797(16) 0.55140(16) -0.0528(3) 0.0340(11) Uani 1 1 d . . .
O5 O 0.92745(14) 0.54551(15) -0.0514(3) 0.0277(9) Uani 1 1 d . . .
O6 O 1.08093(16) 0.47081(15) 0.1070(3) 0.0306(10) Uani 1 1 d . . .
O7 O 0.91040(15) 0.62187(14) 0.0384(3) 0.0289(9) Uani 1 1 d . . .
O8 O 0.81827(15) 0.63724(15) 0.0109(3) 0.0352(11) Uani 1 1 d . . .
N1 N 1.22441(19) 0.4516(2) 0.0402(4) 0.0358(14) Uani 1 1 d . . .
N3 N 0.98063(19) 0.60528(19) 0.1928(4) 0.0329(13) Uani 1 1 d . . .
N4 N 1.14731(18) 0.42225(19) 0.1800(4) 0.0319(14) Uani 1 1 d . . .
N5 N 1.0957(2) 0.5479(2) -0.1354(5) 0.0457(16) Uani 1 1 d . . .
N6 N 0.8508(2) 0.57373(19) -0.1286(4) 0.0323(13) Uani 1 1 d . . .
N7 N 0.99354(18) 0.65001(18) 0.0081(4) 0.0340(14) Uani 1 1 d . . .
N8 N 0.8080(2) 0.7539(2) -0.0413(5) 0.0479(17) Uani 1 1 d . . .
C1 C 1.2608(2) 0.4229(3) 0.0440(5) 0.0424(17) Uani 1 1 d U . .
H1 H 1.2560 0.3917 0.0510 0.051 Uiso 1 1 calc R . .
C2 C 1.3056(3) 0.4396(3) 0.0376(6) 0.051(2) Uani 1 1 d U . .
H2 H 1.3304 0.4197 0.0368 0.061 Uiso 1 1 calc R . .
C3 C 1.3121(3) 0.4863(4) 0.0325(7) 0.066(3) Uani 1 1 d . . .
H3 H 1.3414 0.4984 0.0283 0.079 Uiso 1 1 calc R . .
C4 C 1.2736(3) 0.5155(4) 0.0337(8) 0.065(3) Uani 1 1 d . . .
H4 H 1.2770 0.5470 0.0310 0.079 Uiso 1 1 calc R . .
C5 C 1.2314(3) 0.4960(3) 0.0390(6) 0.051(2) Uani 1 1 d . . .
C6 C 1.1889(2) 0.5243(3) 0.0420(7) 0.049(2) Uani 1 1 d . . .
C7 C 1.1883(4) 0.5690(3) 0.0725(9) 0.080(3) Uani 1 1 d U . .
H7 H 1.2165 0.5828 0.0822 0.096 Uiso 1 1 calc R . .
C8 C 1.1518(4) 0.5938(4) 0.0890(10) 0.088(4) Uani 1 1 d U . .
C9 C 1.1599(5) 0.6388(4) 0.1303(9) 0.150 Uiso 1 1 d G . .
C10 C 1.1250(4) 0.6622(5) 0.1726(9) 0.150 Uiso 1 1 d G . .
H10 H 1.0971 0.6480 0.1826 0.180 Uiso 1 1 calc R . .
C14 C 0.9567(3) 0.6367(3) 0.2332(5) 0.0385(17) Uani 1 1 d . . .
H14 H 0.9355 0.6532 0.2007 0.046 Uiso 1 1 calc R . .
C15 C 0.9612(4) 0.6469(4) 0.3236(7) 0.071(3) Uani 1 1 d . . .
H15 H 0.9450 0.6706 0.3496 0.085 Uiso 1 1 calc R . .
C16 C 0.9920(6) 0.6191(5) 0.3726(8) 0.118(6) Uani 1 1 d . . .
H16 H 0.9939 0.6223 0.4331 0.141 Uiso 1 1 calc R . .
C17 C 1.0177(5) 0.5891(4) 0.3325(7) 0.081(4) Uani 1 1 d . . .
H17 H 1.0396 0.5729 0.3637 0.098 Uiso 1 1 calc R . .
C18 C 1.0119(3) 0.5812(3) 0.2397(5) 0.049(2) Uani 1 1 d . . .
C19 C 1.0357(3) 0.5446(3) 0.1918(5) 0.0384(16) Uani 1 1 d . . .
C20 C 1.0667(3) 0.5154(3) 0.2320(4) 0.0375(17) Uani 1 1 d . . .
H20 H 1.0733 0.5197 0.2910 0.045 Uiso 1 1 calc R . .
C21 C 1.0884(3) 0.4798(2) 0.1873(5) 0.0361(16) Uani 1 1 d . . .
C22 C 1.1197(2) 0.4480(2) 0.2345(4) 0.0297(14) Uani 1 1 d . . .
C23 C 1.1227(3) 0.4449(3) 0.3224(6) 0.048(2) Uani 1 1 d . . .
H23 H 1.1056 0.4645 0.3575 0.058 Uiso 1 1 calc R . .
C24 C 1.1515(3) 0.4121(3) 0.3617(4) 0.0420(18) Uani 1 1 d . . .
H24 H 1.1526 0.4085 0.4222 0.050 Uiso 1 1 calc R . .
C25 C 1.1774(3) 0.3862(3) 0.3079(5) 0.0441(19) Uani 1 1 d . . .
H25 H 1.1970 0.3643 0.3311 0.053 Uiso 1 1 calc R . .
C26 C 1.1747(2) 0.3925(2) 0.2168(5) 0.0323(15) Uani 1 1 d . . .
H26 H 1.1932 0.3748 0.1810 0.039 Uiso 1 1 calc R . .
C27 C 1.1365(3) 0.5474(4) -0.1759(8) 0.071(3) Uani 1 1 d . . .
H27 H 1.1621 0.5399 -0.1429 0.085 Uiso 1 1 calc R . .
C28 C 1.1422(4) 0.5566(5) -0.2583(8) 0.091(4) Uani 1 1 d . . .
H28 H 1.1714 0.5582 -0.2822 0.109 Uiso 1 1 calc R . .
C29 C 1.1045(5) 0.5640(6) -0.3094(10) 0.106(5) Uani 1 1 d . . .
H29 H 1.1077 0.5680 -0.3694 0.128 Uiso 1 1 calc R . .
C30 C 1.0619(4) 0.5656(5) -0.2722(7) 0.080(4) Uani 1 1 d . . .
H30 H 1.0363 0.5724 -0.3060 0.096 Uiso 1 1 calc R . .
C31 C 1.0576(3) 0.5569(3) -0.1835(5) 0.0438(18) Uani 1 1 d . . .
C32 C 1.0146(2) 0.5559(2) -0.1353(4) 0.0276(13) Uani 1 1 d . . .
C33 C 0.9724(2) 0.5612(3) -0.1779(4) 0.0331(15) Uani 1 1 d . . .
H33 H 0.9720 0.5672 -0.2377 0.040 Uiso 1 1 calc R . .
C34 C 0.9308(2) 0.5577(2) -0.1331(4) 0.0271(13) Uani 1 1 d . . .
C35 C 0.8855(2) 0.5659(3) -0.1811(5) 0.0396(17) Uani 1 1 d . . .
C36 C 0.8848(3) 0.5653(4) -0.2700(5) 0.060(3) Uani 1 1 d . . .
H36 H 0.9107 0.5605 -0.3040 0.072 Uiso 1 1 calc R . .
C37 C 0.8408(5) 0.5726(5) -0.3057(9) 0.088(4) Uani 1 1 d . . .
H37 H 0.8368 0.5727 -0.3661 0.106 Uiso 1 1 calc R . .
C38 C 0.8040(4) 0.5795(4) -0.2518(8) 0.075(3) Uani 1 1 d . . .
H38 H 0.7749 0.5822 -0.2752 0.090 Uiso 1 1 calc R . .
C39 C 0.8102(3) 0.5821(4) -0.1685(5) 0.055(2) Uani 1 1 d . . .
H39 H 0.7854 0.5901 -0.1336 0.066 Uiso 1 1 calc R . .
C40 C 1.0378(3) 0.6642(3) 0.0001(7) 0.057(3) Uani 1 1 d . . .
H40 H 1.0606 0.6424 -0.0074 0.068 Uiso 1 1 calc R . .
C41 C 1.0500(3) 0.7106(3) 0.0028(8) 0.062(3) Uani 1 1 d . . .
H41 H 1.0804 0.7192 -0.0021 0.075 Uiso 1 1 calc R . .
C42 C 1.0168(3) 0.7429(3) 0.0125(9) 0.073(3) Uani 1 1 d . . .
H42 H 1.0243 0.7736 0.0164 0.088 Uiso 1 1 calc R . .
C43 C 0.9711(2) 0.7288(2) 0.0163(6) 0.0430(18) Uani 1 1 d . . .
H43 H 0.9477 0.7502 0.0208 0.052 Uiso 1 1 calc R . .
C44 C 0.9612(3) 0.6827(3) 0.0133(5) 0.0388(16) Uani 1 1 d . . .
C45 C 0.9138(2) 0.6632(2) 0.0165(4) 0.0309(14) Uani 1 1 d . . .
C46 C 0.8769(2) 0.6917(2) -0.0087(5) 0.0316(14) Uani 1 1 d . . .
H46 H 0.8829 0.7214 -0.0267 0.038 Uiso 1 1 calc R . .
C47 C 0.8315(2) 0.6762(2) -0.0072(4) 0.0297(14) Uani 1 1 d . . .
C48 C 0.7953(3) 0.7104(3) -0.0383(5) 0.0413(18) Uani 1 1 d . . .
C49 C 0.7510(3) 0.6950(3) -0.0566(7) 0.061(3) Uani 1 1 d . . .
H49 H 0.7438 0.6642 -0.0539 0.073 Uiso 1 1 calc R . .
C50 C 0.7182(4) 0.7271(5) -0.0788(10) 0.094(5) Uani 1 1 d . . .
H50 H 0.6889 0.7180 -0.0946 0.113 Uiso 1 1 calc R . .
C51 C 0.7298(4) 0.7727(4) -0.0769(9) 0.080(4) Uani 1 1 d . . .
H51 H 0.7079 0.7953 -0.0845 0.095 Uiso 1 1 calc R . .
C52 C 0.7748(3) 0.7837(3) -0.0635(8) 0.063(3) Uani 1 1 d . . .
H52 H 0.7832 0.8141 -0.0703 0.075 Uiso 1 1 calc R . .
B1S B 0.7470(3) 0.8958(3) 0.0238(7) 0.070(3) Uani 1 1 d D A 3
B5 B 0.5998(6) 0.8229(6) 0.0270(13) 0.200 Uiso 1 1 d D B 2
C11 C 1.1319(4) 0.7069(5) 0.2001(9) 0.150 Uiso 1 1 d G . .
H11 H 1.1086 0.7226 0.2284 0.180 Uiso 1 1 calc R . .
C12 C 1.1736(5) 0.7282(4) 0.1852(9) 0.150 Uiso 1 1 d G . .
H12 H 1.1782 0.7581 0.2036 0.180 Uiso 1 1 calc R . .
C13 C 1.2084(4) 0.7047(5) 0.1429(9) 0.150 Uiso 1 1 d G . .
H13 H 1.2363 0.7189 0.1330 0.180 Uiso 1 1 calc R . .
N2 N 1.2016(4) 0.6600(5) 0.1154(9) 0.150 Uiso 1 1 d G . .

loop_
_atom_site_aniso_label
_atom_site_aniso_U_11
_atom_site_aniso_U_22
_atom_site_aniso_U_33
_atom_site_aniso_U_23
_atom_site_aniso_U_13
_atom_site_aniso_U_12
Mn1 0.0259(5) 0.0261(5) 0.0367(6) -0.0005(4) -0.0056(4) 0.0077(4)
Mn2 0.0226(5) 0.0237(5) 0.0301(5) 0.0010(4) -0.0015(4) 0.0074(4)
Mn3 0.0190(4) 0.0212(5) 0.0378(5) 0.0008(4) 0.0017(4) 0.0050(4)
F1S 0.112(6) 0.125(7) 0.170(10) 0.063(7) -0.022(7) -0.015(5)
F2S 0.139(8) 0.119(8) 0.241(14) -0.071(9) 0.048(9) -0.010(6)
F3S 0.136(8) 0.144(9) 0.147(9) -0.018(7) 0.062(7) -0.022(6)
F4S 0.133(8) 0.173(10) 0.198(12) 0.096(9) -0.030(8) -0.049(7)
O1 0.029(2) 0.025(2) 0.047(3) 0.004(2) 0.004(2) 0.0007(18)
O2 0.062(4) 0.025(3) 0.093(5) -0.020(3) -0.027(3) 0.015(3)
O3 0.042(3) 0.043(3) 0.025(2) -0.011(2) -0.006(2) 0.015(2)
O4 0.031(2) 0.027(2) 0.043(3) -0.007(2) 0.007(2) 0.0005(19)
O5 0.022(2) 0.030(2) 0.031(2) -0.0068(19) -0.0030(18) 0.0061(18)
O6 0.034(2) 0.031(2) 0.027(2) -0.0131(19) -0.0084(19) 0.0094(19)
O7 0.030(2) 0.026(2) 0.030(2) 0.0016(19) -0.0001(18) -0.0004(18)
O8 0.029(2) 0.026(2) 0.051(3) -0.002(2) -0.001(2) 0.0010(19)
N1 0.026(3) 0.042(3) 0.039(3) 0.005(3) 0.000(2) 0.004(2)
N3 0.031(3) 0.025(3) 0.043(3) -0.002(2) 0.009(3) 0.008(2)
N4 0.019(3) 0.025(3) 0.052(4) 0.002(2) -0.012(2) 0.002(2)
N5 0.027(3) 0.046(4) 0.065(4) 0.014(3) 0.013(3) 0.003(3)
N6 0.032(3) 0.024(3) 0.040(3) -0.002(2) -0.014(2) -0.001(2)
N7 0.020(3) 0.026(3) 0.055(4) -0.005(3) -0.013(3) 0.002(2)
N8 0.035(3) 0.032(3) 0.076(5) 0.026(3) -0.005(3) -0.004(3)
C1 0.026(3) 0.060(4) 0.041(4) 0.010(3) -0.002(3) -0.001(3)
C2 0.033(4) 0.066(5) 0.055(4) 0.003(4) -0.007(3) -0.001(3)
C3 0.032(4) 0.088(7) 0.078(7) 0.020(6) -0.004(4) -0.026(4)
C4 0.024(4) 0.079(6) 0.094(7) 0.019(6) -0.016(4) -0.013(4)
C5 0.039(4) 0.055(5) 0.059(5) -0.004(4) -0.011(4) -0.015(4)
C6 0.029(4) 0.033(4) 0.085(6) 0.002(4) -0.022(4) -0.007(3)
C7 0.066(6) 0.042(5) 0.131(8) -0.020(5) -0.019(6) -0.005(4)
C8 0.089(7) 0.051(5) 0.124(8) -0.041(5) -0.035(6) -0.011(5)
C14 0.038(4) 0.035(4) 0.042(4) 0.000(3) -0.003(3) 0.012(3)
C15 0.085(8) 0.070(7) 0.057(6) -0.010(5) -0.011(5) 0.038(6)
C16 0.175(15) 0.134(12) 0.045(6) -0.039(7) -0.015(7) 0.089(12)
C17 0.134(11) 0.059(6) 0.051(5) -0.022(5) -0.042(6) 0.043(7)
C18 0.052(5) 0.062(5) 0.035(4) -0.002(4) 0.002(3) 0.031(4)
C19 0.042(4) 0.038(4) 0.035(4) -0.004(3) -0.004(3) 0.015(3)
C20 0.050(4) 0.047(4) 0.015(3) -0.003(3) -0.003(3) 0.019(4)
C21 0.036(4) 0.020(3) 0.052(4) -0.001(3) -0.007(3) 0.013(3)
C22 0.030(3) 0.030(3) 0.029(3) -0.008(3) -0.005(3) 0.005(3)
C23 0.033(4) 0.056(5) 0.056(5) -0.010(4) -0.009(3) 0.017(4)
C24 0.054(5) 0.059(5) 0.013(3) 0.010(3) -0.002(3) 0.003(4)
C25 0.039(4) 0.048(4) 0.046(4) 0.024(4) -0.014(3) 0.008(3)
C26 0.020(3) 0.028(3) 0.049(4) -0.004(3) 0.002(3) 0.006(3)
C27 0.039(5) 0.094(8) 0.080(7) 0.023(6) 0.017(5) 0.005(5)
C28 0.046(6) 0.160(13) 0.067(7) 0.035(8) 0.033(5) -0.004(7)
C29 0.081(9) 0.163(15) 0.075(8) 0.031(9) 0.012(7) 0.022(9)
C30 0.050(6) 0.123(10) 0.066(6) 0.050(7) 0.014(5) 0.016(6)
C31 0.038(4) 0.051(5) 0.042(4) 0.002(4) 0.001(3) -0.001(3)
C32 0.030(3) 0.029(3) 0.024(3) -0.003(3) -0.004(3) 0.003(3)
C33 0.039(4) 0.041(4) 0.019(3) 0.004(3) -0.003(3) 0.000(3)
C34 0.029(3) 0.019(3) 0.033(3) -0.008(3) -0.014(3) -0.003(2)
C35 0.021(3) 0.044(4) 0.053(5) 0.010(3) -0.011(3) 0.001(3)
C36 0.044(5) 0.105(8) 0.032(4) 0.015(4) -0.005(4) -0.010(5)
C37 0.082(8) 0.113(11) 0.069(7) 0.013(7) -0.008(6) -0.005(7)
C38 0.048(5) 0.100(8) 0.078(7) -0.022(6) -0.021(5) 0.023(5)
C39 0.035(4) 0.090(7) 0.040(4) -0.007(4) -0.005(3) 0.012(4)
C40 0.027(4) 0.029(4) 0.115(8) 0.019(4) 0.000(4) 0.001(3)
C41 0.020(4) 0.057(5) 0.109(9) 0.006(5) -0.001(4) -0.006(4)
C42 0.037(5) 0.051(5) 0.132(11) 0.022(6) -0.009(6) -0.005(4)
C43 0.028(3) 0.027(3) 0.074(6) 0.006(4) 0.005(4) 0.000(3)
C44 0.038(4) 0.039(4) 0.040(4) 0.002(3) 0.003(3) -0.003(3)
C45 0.031(3) 0.035(4) 0.027(3) -0.003(3) 0.001(3) 0.002(3)
C46 0.031(3) 0.024(3) 0.039(4) 0.001(3) -0.007(3) 0.012(3)
C47 0.015(3) 0.037(4) 0.037(3) 0.002(3) 0.003(2) 0.002(3)
C48 0.033(4) 0.048(4) 0.042(4) 0.014(3) -0.014(3) -0.006(3)
C49 0.032(4) 0.046(5) 0.104(8) 0.030(5) -0.030(5) -0.001(4)
C50 0.038(5) 0.102(9) 0.143(12) 0.070(9) -0.032(6) -0.004(6)
C51 0.051(6) 0.069(7) 0.118(9) 0.042(7) -0.024(6) 0.017(5)
C52 0.043(5) 0.043(5) 0.102(8) 0.029(5) -0.004(5) 0.013(4)
B1S 0.059(7) 0.071(8) 0.080(8) -0.018(7) 0.009(7) -0.006(6)

loop_
_atom_type_symbol
_atom_type_description
_atom_type_scat_dispersion_real
_atom_type_scat_dispersion_imag
_atom_type_scat_source
C C 0.0033 0.0016 'International Tables Vol C Tables 4.2.6.8 and 6.1.1.4'
H H 0.0000 0.0000 'International Tables Vol C Tables 4.2.6.8 and 6.1.1.4'
B B 0.0013 0.0007 'International Tables Vol C Tables 4.2.6.8 and 6.1.1.4'
N N 0.0061 0.0033 'International Tables Vol C Tables 4.2.6.8 and 6.1.1.4'
O O 0.0106 0.0060 'International Tables Vol C Tables 4.2.6.8 and 6.1.1.4'
F F 0.0171 0.0103 'International Tables Vol C Tables 4.2.6.8 and 6.1.1.4'
Mn Mn 0.3368 0.7283 'International Tables Vol C Tables 4.2.6.8 and 6.1.1.4'

loop_
_geom_angle_atom_site_label_1
_geom_angle_atom_site_label_2
_geom_angle_atom_site_label_3
_geom_angle
_geom_angle_site_symmetry_1
_geom_angle_site_symmetry_3
O2 Mn1 O1 81.1(2) . .
O2 Mn1 O4 105.1(2) . .
O1 Mn1 O4 158.6(2) . .
O2 Mn1 O6 107.7(2) . .
O1 Mn1 O6 74.42(17) . .
O4 Mn1 O6 121.25(18) . .
O2 Mn1 O3 79.8(2) . .
O1 Mn1 O3 133.22(19) . .
O4 Mn1 O3 68.16(17) . .
O6 Mn1 O3 71.49(17) . .
O2 Mn1 N5 96.6(3) . .
O1 Mn1 N5 88.5(2) . .
O4 Mn1 N5 70.6(2) . .
O6 Mn1 N5 147.3(2) . .
O3 Mn1 N5 135.9(2) . .
O2 Mn1 O5 161.79(19) . 3_765
O1 Mn1 O5 80.73(16) . 3_765
O4 Mn1 O5 92.34(16) . 3_765
O6 Mn1 O5 65.92(15) . 3_765
O3 Mn1 O5 112.21(18) . 3_765
N5 Mn1 O5 84.2(2) . 3_765
O3 Mn2 O7 160.00(18) . .
O3 Mn2 N7 111.0(2) . .
O7 Mn2 N7 72.48(18) . .
O3 Mn2 O4 69.48(17) . .
O7 Mn2 O4 130.44(18) . .
N7 Mn2 O4 87.7(2) . .
O3 Mn2 O5 119.75(17) . .
O7 Mn2 O5 74.17(16) . .
N7 Mn2 O5 112.0(2) . .
O4 Mn2 O5 72.21(17) . .
O3 Mn2 O6 91.17(19) . 3_765
O7 Mn2 O6 81.53(16) . 3_765
N7 Mn2 O6 153.10(18) . 3_765
O4 Mn2 O6 115.13(17) . 3_765
O5 Mn2 O6 65.82(17) . 3_765
O3 Mn2 N3 70.96(18) . .
O7 Mn2 N3 89.91(19) . .
N7 Mn2 N3 86.8(2) . .
O4 Mn2 N3 134.88(19) . .
O5 Mn2 N3 149.32(19) . .
O6 Mn2 N3 86.30(19) 3_765 .
O8 Mn3 O7 78.34(16) . .
O8 Mn3 O1 145.90(17) . 3_765
O7 Mn3 O1 135.10(16) . 3_765
O8 Mn3 N4 92.5(2) . 3_765
O7 Mn3 N4 83.21(18) . 3_765
O1 Mn3 N4 97.5(2) 3_765 3_765
O8 Mn3 N6 82.2(2) . .
O7 Mn3 N6 95.91(19) . .
O1 Mn3 N6 86.85(19) 3_765 .
N4 Mn3 N6 174.69(18) 3_765 .
O8 Mn3 N1 79.16(19) . 3_765
O7 Mn3 N1 154.17(18) . 3_765
O1 Mn3 N1 69.35(18) 3_765 3_765
N4 Mn3 N1 85.3(2) 3_765 3_765
N6 Mn3 N1 93.4(2) . 3_765
C6 O1 Mn1 130.8(5) . .
C6 O1 Mn3 120.4(4) . 3_765
Mn1 O1 Mn3 104.89(18) . 3_765
C8 O2 Mn1 131.3(6) . .
C19 O3 Mn2 123.2(4) . .
C19 O3 Mn1 122.5(5) . .
Mn2 O3 Mn1 110.1(2) . .
C32 O4 Mn1 121.1(4) . .
C32 O4 Mn2 127.5(4) . .
Mn1 O4 Mn2 110.0(2) . .
C34 O5 Mn2 119.7(4) . .
C34 O5 Mn1 129.2(4) . 3_765
Mn2 O5 Mn1 101.90(18) . 3_765
C21 O6 Mn1 120.0(4) . .
C21 O6 Mn2 127.4(5) . 3_765
Mn1 O6 Mn2 103.09(18) . 3_765
C45 O7 Mn2 120.1(4) . .
C45 O7 Mn3 131.6(4) . .
Mn2 O7 Mn3 104.80(18) . .
C47 O8 Mn3 132.7(4) . .
C5 N1 C1 119.4(7) . .
C5 N1 Mn3 115.9(5) . 3_765
C1 N1 Mn3 124.6(5) . 3_765
C14 N3 C18 118.5(7) . .
C14 N3 Mn2 127.1(5) . .
C18 N3 Mn2 114.2(5) . .
C26 N4 C22 117.5(6) . .
C26 N4 Mn3 118.6(5) . 3_765
C22 N4 Mn3 123.8(4) . 3_765
C27 N5 C31 118.8(8) . .
C27 N5 Mn1 126.3(7) . .
C31 N5 Mn1 114.6(5) . .
C35 N6 C39 115.8(7) . .
C35 N6 Mn3 125.4(5) . .
C39 N6 Mn3 118.8(5) . .
C44 N7 C40 117.1(6) . .
C44 N7 Mn2 115.2(5) . .
C40 N7 Mn2 125.3(5) . .
C48 N8 C52 115.3(7) . .
N1 C1 C2 120.9(8) . .
N1 C1 H1 119.5 . .
C2 C1 H1 119.5 . .
C3 C2 C1 118.5(8) . .
C3 C2 H2 120.8 . .
C1 C2 H2 120.8 . .
C2 C3 C4 119.2(8) . .
C2 C3 H3 120.4 . .
C4 C3 H3 120.4 . .
C5 C4 C3 118.0(9) . .
C5 C4 H4 121.0 . .
C3 C4 H4 121.0 . .
N1 C5 C4 123.7(9) . .
N1 C5 C6 114.7(6) . .
C4 C5 C6 121.6(8) . .
O1 C6 C7 122.3(8) . .
O1 C6 C5 114.9(7) . .
C7 C6 C5 122.8(7) . .
C8 C7 C6 126.3(10) . .
C8 C7 H7 116.9 . .
C6 C7 H7 116.9 . .
O2 C8 C7 127.2(9) . .
O2 C8 C9 116.2(11) . .
C7 C8 C9 116.3(11) . .
C10 C9 N2 120.0 . .
C10 C9 C8 121.4(12) . .
N2 C9 C8 118.0(12) . .
C9 C10 C11 120.0 . .
C9 C10 H10 120.0 . .
C11 C10 H10 120.0 . .
N3 C14 C15 123.8(8) . .
N3 C14 H14 118.1 . .
C15 C14 H14 118.1 . .
C14 C15 C16 116.6(9) . .
C14 C15 H15 121.7 . .
C16 C15 H15 121.7 . .
C17 C16 C15 120.1(10) . .
C17 C16 H16 119.9 . .
C15 C16 H16 119.9 . .
C16 C17 C18 119.9(10) . .
C16 C17 H17 120.1 . .
C18 C17 H17 120.1 . .
N3 C18 C17 120.8(8) . .
N3 C18 C19 115.8(7) . .
C17 C18 C19 123.1(8) . .
O3 C19 C20 122.9(6) . .
O3 C19 C18 114.5(6) . .
C20 C19 C18 122.5(7) . .
C19 C20 C21 122.7(6) . .
C19 C20 H20 118.7 . .
C21 C20 H20 118.7 . .
O6 C21 C20 123.1(6) . .
O6 C21 C22 116.1(6) . .
C20 C21 C22 120.6(6) . .
C23 C22 N4 121.5(7) . .
C23 C22 C21 124.3(7) . .
N4 C22 C21 114.2(6) . .
C22 C23 C24 120.5(8) . .
C22 C23 H23 119.7 . .
C24 C23 H23 119.7 . .
C25 C24 C23 117.4(7) . .
C25 C24 H24 121.3 . .
C23 C24 H24 121.3 . .
C24 C25 C26 119.7(7) . .
C24 C25 H25 120.2 . .
C26 C25 H25 120.2 . .
N4 C26 C25 123.2(7) . .
N4 C26 H26 118.4 . .
C25 C26 H26 118.4 . .
C28 C27 N5 123.9(11) . .
C28 C27 H27 118.0 . .
N5 C27 H27 118.0 . .
C27 C28 C29 118.7(11) . .
C27 C28 H28 120.7 . .
C29 C28 H28 120.7 . .
C28 C29 C30 120.3(12) . .
C28 C29 H29 119.8 . .
C30 C29 H29 119.8 . .
C31 C30 C29 118.7(11) . .
C31 C30 H30 120.6 . .
C29 C30 H30 120.6 . .
N5 C31 C30 119.3(8) . .
N5 C31 C32 115.5(7) . .
C30 C31 C32 125.2(8) . .
O4 C32 C33 122.7(6) . .
O4 C32 C31 115.8(6) . .
C33 C32 C31 121.5(6) . .
C34 C33 C32 122.0(6) . .
C34 C33 H33 119.0 . .
C32 C33 H33 119.0 . .
O5 C34 C33 123.7(6) . .
O5 C34 C35 115.8(6) . .
C33 C34 C35 120.5(6) . .
N6 C35 C36 126.9(7) . .
N6 C35 C34 113.9(7) . .
C36 C35 C34 119.2(8) . .
C35 C36 C37 113.4(10) . .
C35 C36 H36 123.3 . .
C37 C36 H36 123.3 . .
C38 C37 C36 120.4(11) . .
C38 C37 H37 119.8 . .
C36 C37 H37 119.8 . .
C39 C38 C37 119.5(10) . .
C39 C38 H38 120.2 . .
C37 C38 H38 120.2 . .
C38 C39 N6 123.7(9) . .
C38 C39 H39 118.2 . .
N6 C39 H39 118.2 . .
N7 C40 C41 122.0(7) . .
N7 C40 H40 119.0 . .
C41 C40 H40 119.0 . .
C42 C41 C40 119.6(7) . .
C42 C41 H41 120.2 . .
C40 C41 H41 120.2 . .
C41 C42 C43 118.7(8) . .
C41 C42 H42 120.7 . .
C43 C42 H42 120.7 . .
C44 C43 C42 119.2(7) . .
C44 C43 H43 120.4 . .
C42 C43 H43 120.4 . .
N7 C44 C43 123.2(7) . .
N7 C44 C45 112.3(6) . .
C43 C44 C45 124.4(7) . .
O7 C45 C46 125.3(6) . .
O7 C45 C44 116.6(6) . .
C46 C45 C44 118.0(6) . .
C47 C46 C45 121.7(6) . .
C47 C46 H46 119.1 . .
C45 C46 H46 119.1 . .
O8 C47 C46 126.8(6) . .
O8 C47 C48 117.0(6) . .
C46 C47 C48 116.0(6) . .
N8 C48 C49 124.1(7) . .
N8 C48 C47 116.3(6) . .
C49 C48 C47 119.5(7) . .
C48 C49 C50 118.2(9) . .
C48 C49 H49 120.9 . .
C50 C49 H49 120.9 . .
C51 C50 C49 118.7(9) . .
C51 C50 H50 120.6 . .
C49 C50 H50 120.6 . .
C50 C51 C52 117.8(9) . .
C50 C51 H51 121.1 . .
C52 C51 H51 121.1 . .
N8 C52 C51 125.3(9) . .
N8 C52 H52 117.3 . .
C51 C52 H52 117.3 . .
F4S B1S F3S 107.8(11) . .
F4S B1S F2S 108.2(12) . .
F3S B1S F2S 108.7(11) . .
F4S B1S F1S 108.6(9) . .
F3S B1S F1S 108.5(10) . .
F2S B1S F1S 114.8(10) . .
F7S B5 F8S 104.7(16) . .
F7S B5 F6S 112.8(19) . .
F8S B5 F6S 116.1(16) . .
F7S B5 F5S 95.4(15) . .
F8S B5 F5S 121.7(19) . .
F6S B5 F5S 104.5(15) . .
C10 C11 C12 120.0 . .
C10 C11 H11 120.0 . .
C12 C11 H11 120.0 . .
C13 C12 C11 120.0 . .
C13 C12 H12 120.0 . .
C11 C12 H12 120.0 . .
N2 C13 C12 120.0 . .
N2 C13 H13 120.0 . .
C12 C13 H13 120.0 . .
C13 N2 C9 120.0 . .

loop_
_geom_bond_atom_site_label_1
_geom_bond_atom_site_label_2
_geom_bond_distance
_geom_bond_site_symmetry_2
Mn1 O2 2.121(6) .
Mn1 O1 2.170(4) .
Mn1 O4 2.200(5) .
Mn1 O6 2.236(5) .
Mn1 O3 2.291(5) .
Mn1 N5 2.307(7) .
Mn1 O5 2.317(5) 3_765
Mn2 O3 2.162(5) .
Mn2 O7 2.172(4) .
Mn2 N7 2.249(6) .
Mn2 O4 2.254(5) .
Mn2 O5 2.258(4) .
Mn2 O6 2.302(4) 3_765
Mn2 N3 2.309(6) .
Mn3 O8 2.174(4) .
Mn3 O7 2.211(4) .
Mn3 O1 2.229(4) 3_765
Mn3 N4 2.356(6) 3_765
Mn3 N6 2.364(6) .
Mn3 N1 2.406(6) 3_765
F1S B1S 1.342(8) .
F2S B1S 1.321(8) .
F3S B1S 1.295(8) .
F4S B1S 1.295(9) .
F5S B5 1.335(10) .
F6S B5 1.322(10) .
F7S B5 1.319(10) .
F8S B5 1.322(10) .
O1 C6 1.317(8) .
O1 Mn3 2.229(4) 3_765
O2 C8 1.265(13) .
O3 C19 1.270(9) .
O4 C32 1.270(8) .
O5 C34 1.302(8) .
O5 Mn1 2.317(5) 3_765
O6 C21 1.273(9) .
O6 Mn2 2.302(4) 3_765
O7 C45 1.260(8) .
O8 C47 1.237(8) .
N1 C5 1.316(10) .
N1 C1 1.362(9) .
N1 Mn3 2.406(6) 3_765
N3 C14 1.311(9) .
N3 C18 1.360(10) .
N4 C26 1.312(9) .
N4 C22 1.386(9) .
N4 Mn3 2.356(6) 3_765
N5 C27 1.348(11) .
N5 C31 1.363(11) .
N6 C35 1.315(10) .
N6 C39 1.360(10) .
N7 C44 1.352(9) .
N7 C40 1.369(9) .
N8 C48 1.329(10) .
N8 C52 1.349(10) .
C1 C2 1.404(11) .
C1 H1 0.9300 .
C2 C3 1.386(13) .
C2 H2 0.9300 .
C3 C4 1.415(14) .
C3 H3 0.9300 .
C4 C5 1.367(11) .
C4 H4 0.9300 .
C5 C6 1.498(12) .
C6 C7 1.392(13) .
C7 C8 1.318(17) .
C7 H7 0.9300 .
C8 C9 1.481(13) .
C9 C10 1.3900 .
C9 N2 1.3900 .
C10 C11 1.3900 .
C10 H10 0.9300 .
C14 C15 1.420(13) .
C14 H14 0.9300 .
C15 C16 1.429(16) .
C15 H15 0.9300 .
C16 C17 1.308(15) .
C16 H16 0.9300 .
C17 C18 1.447(12) .
C17 H17 0.9300 .
C18 C19 1.474(10) .
C19 C20 1.391(10) .
C20 C21 1.399(10) .
C20 H20 0.9300 .
C21 C22 1.493(9) .
C22 C23 1.348(11) .
C23 C24 1.414(11) .
C23 H23 0.9300 .
C24 C25 1.353(12) .
C24 H24 0.9300 .
C25 C26 1.405(11) .
C25 H25 0.9300 .
C26 H26 0.9300 .
C27 C28 1.297(16) .
C27 H27 0.9300 .
C28 C29 1.372(18) .
C28 H28 0.9300 .
C29 C30 1.373(17) .
C29 H29 0.9300 .
C30 C31 1.384(13) .
C30 H30 0.9300 .
C31 C32 1.460(10) .
C32 C33 1.406(9) .
C33 C34 1.400(10) .
C33 H33 0.9300 .
C34 C35 1.536(9) .
C35 C36 1.357(11) .
C36 C37 1.417(16) .
C36 H36 0.9300 .
C37 C38 1.371(17) .
C37 H37 0.9300 .
C38 C39 1.287(14) .
C38 H38 0.9300 .
C39 H39 0.9300 .
C40 C41 1.406(12) .
C40 H40 0.9300 .
C41 C42 1.366(13) .
C41 H41 0.9300 .
C42 C43 1.404(11) .
C42 H42 0.9300 .
C43 C44 1.381(10) .
C43 H43 0.9300 .
C44 C45 1.504(10) .
C45 C46 1.419(9) .
C46 C47 1.405(9) .
C46 H46 0.9300 .
C47 C48 1.535(10) .
C48 C49 1.402(11) .
C49 C50 1.387(13) .
C49 H49 0.9300 .
C50 C51 1.379(17) .
C50 H50 0.9300 .
C51 C52 1.374(14) .
C51 H51 0.9300 .
C52 H52 0.9300 .
C11 C12 1.3900 .
C11 H11 0.9300 .
C12 C13 1.3900 .
C12 H12 0.9300 .
C13 N2 1.3900 .
C13 H13 0.9300 .

loop_
_platon_squeeze_void_nr
_platon_squeeze_void_average_x
_platon_squeeze_void_average_y
_platon_squeeze_void_average_z
_platon_squeeze_void_volume
_platon_squeeze_void_count_electrons
_platon_squeeze_void_content
1 -0.003 -0.003 0.274 3895 265 ' '
